data_4001510
loop_
_publ_author_name
'Wei, Xiaolan'
'Carroll, Patrick J.'
'Sneddon, Larry G.'

_publ_section_title
;
 Ruthenium-Catalyzed Ring-Opening Polymerization Syntheses of
 Poly(organodecaboranes):&#x00A0; New Single-Source Boron-Carbide
 Precursors
;
_journal_issue 5
_journal_name_full 'Chemistry of Materials'
_journal_page_first 1113
_journal_paper_doi 10.1021/cm0524603
_journal_volume 18
_journal_year 2006
_chemical_formula_sum 'C7 H22 B10'
_chemical_formula_weight 214.35
_space_group_IT_number 14
_symmetry_cell_setting monoclinic
_symmetry_Int_Tables_number 14
_symmetry_space_group_name_Hall '-P 2ybc'
_symmetry_space_group_name_H-M 'P 1 21/c 1'
_atom_sites_solution_hydrogens geom
_atom_sites_solution_primary direct
_audit_creation_method SHELXL-97
_cell_angle_alpha 90.00
_cell_angle_beta 117.287(3)
_cell_angle_gamma 90.00
_cell_formula_units_Z 4
_cell_length_a 10.906(2)
_cell_length_b 13.048(2)
_cell_length_c 10.811(2)
_cell_measurement_temperature 143(1)
_cell_volume 1367.2(4)
_computing_data_collection 'CrystalClear (Rigaku, 1999)'
_computing_data_reduction 'CrystalClear (Rigaku, 1999)'
_computing_structure_refinement 'SHELXL-97 (Sheldrick, 1997)'
_computing_structure_solution 'SIR97 (Altomare, 1999)'
_diffrn_ambient_temperature 143(1)
_diffrn_measured_fraction_theta_full 0.971
_diffrn_measured_fraction_theta_max 0.971
_diffrn_measurement_device 'CCD Area Detector'
_diffrn_measurement_device_type 'Rigaku Mercury'
_diffrn_measurement_method 'phi and omega rotations'
_diffrn_radiation_monochromator graphite
_diffrn_radiation_source 'rotating anode'
_diffrn_radiation_type MoK\a
_diffrn_radiation_wavelength 0.71069
_diffrn_reflns_av_R_equivalents 0.0224
_diffrn_reflns_av_sigmaI/netI 0.0249
_diffrn_reflns_limit_h_max 12
_diffrn_reflns_limit_h_min -11
_diffrn_reflns_limit_k_max 12
_diffrn_reflns_limit_k_min -15
_diffrn_reflns_limit_l_max 12
_diffrn_reflns_limit_l_min -10
_diffrn_reflns_number 7237
_diffrn_reflns_theta_full 25.35
_diffrn_reflns_theta_max 25.35
_diffrn_reflns_theta_min 2.62
_exptl_absorpt_coefficient_mu 0.047
_exptl_absorpt_correction_T_max 0.812
_exptl_absorpt_correction_T_min 1.000
_exptl_absorpt_correction_type multi-scan
_exptl_crystal_density_diffrn 1.041
_exptl_crystal_density_method 'not measured'
_exptl_crystal_F_000 456
_exptl_crystal_size_max 0.38
_exptl_crystal_size_mid 0.15
_exptl_crystal_size_min 0.12
_refine_diff_density_max 0.489
_refine_diff_density_min -0.257
_refine_diff_density_rms 0.046
_refine_ls_extinction_method none
_refine_ls_goodness_of_fit_ref 1.066
_refine_ls_hydrogen_treatment constr
_refine_ls_matrix_type full
_refine_ls_number_parameters 269
_refine_ls_number_reflns 2430
_refine_ls_number_restraints 62
_refine_ls_restrained_S_all 1.077
_refine_ls_R_factor_all 0.0892
_refine_ls_R_factor_gt 0.0763
_refine_ls_shift/su_max 0.069
_refine_ls_shift/su_mean 0.011
_refine_ls_structure_factor_coef Fsqd
_refine_ls_weighting_details 'calc w=1/[\s^2^(Fo^2^)+(0.1195P)^2^+0.7426P] where P=(Fo^2^+2Fc^2^)/3'
_refine_ls_weighting_scheme calc
_refine_ls_wR_factor_gt 0.2025
_refine_ls_wR_factor_ref 0.2171
_reflns_number_gt 2019
_reflns_number_total 2430
_reflns_threshold_expression >2sigma(I)
_cod_data_source_file cm0524603si20051104_125740.cif
_cod_data_source_block UP3212
_cod_depositor_comments
;
The following automatic conversions were performed:
'_atom_site_symetry_multiplicity' tag replaced with
'_atom_site_symmetry_multiplicity'.

Automatic conversion script
Id: cif_correct_tags 1440 2010-10-19 06:21:57Z saulius 

The following automatic conversions were performed:

'_exptl_absorpt_correction_type' value 'multi-scans' was replaced
with the value 'multi-scan' as specified in the replacement file
'src/cod-tools/trunk/data/replacement-values/replacement_values.lst'.

Automatic conversion script
Id: cif_fix_values 5376 2017-05-30 11:51:03Z andrius 
;
_cod_original_cell_volume 1367.3(5)
_cod_original_sg_symbol_H-M 'P 21/c     '
_cod_database_code 4001510
_exptl_absorpt_correction_method 'symmetry-related measurements'

loop_
_symmetry_equiv_pos_as_xyz
'x, y, z'
'-x, y+1/2, -z+1/2'
'-x, -y, -z'
'x, -y-1/2, z-1/2'

loop_
_atom_site_label
_atom_site_type_symbol
_atom_site_fract_x
_atom_site_fract_y
_atom_site_fract_z
_atom_site_U_iso_or_equiv
_atom_site_adp_type
_atom_site_occupancy
_atom_site_symmetry_multiplicity
_atom_site_calc_flag
_atom_site_refinement_flags
_atom_site_disorder_assembly
_atom_site_disorder_group
B1 B 0.9202(2) 0.26685(17) 0.7100(2) 0.0309(6) Uani 1 1 d . A .
B2 B 0.7763(3) 0.18419(19) 0.6267(3) 0.0393(6) Uani 1 1 d . A .
B3 B 0.9413(3) 0.13307(17) 0.7410(2) 0.0360(6) Uani 1 1 d . A .
B4 B 1.0825(3) 0.20912(18) 0.7548(2) 0.0352(6) Uani 1 1 d . A .
B5 B 0.8078(3) 0.28557(19) 0.5333(2) 0.0350(6) Uani 1 1 d . A .
B6 B 0.7331(3) 0.1657(2) 0.4529(3) 0.0482(8) Uani 1 1 d . . .
B9 B 1.1070(3) 0.1960(2) 0.6090(3) 0.0422(7) Uani 1 1 d . A .
B7 B 0.8396(3) 0.0722(2) 0.5823(3) 0.0479(8) Uani 1 1 d . A .
B8 B 1.0418(3) 0.0890(2) 0.6648(3) 0.0477(7) Uani 1 1 d . . .
B10 B 1.0118(2) 0.30337(17) 0.6204(2) 0.0311(6) Uani 1 1 d . . .
C1 C 0.5735(3) 0.0982(3) 0.1954(3) 0.0477(9) Uani 0.70 1 d PU A 1
H1A H 0.6540 0.1048 0.1784 0.063 Uiso 0.70 1 calc PR A 1
C2 C 0.5792(4) 0.1609(3) 0.3211(3) 0.0334(7) Uani 0.70 1 d PU A 1
H2A H 0.5501 0.2312 0.2893 0.044 Uiso 0.70 1 calc PR A 1
C3 C 0.4665(10) 0.1103(9) 0.3437(12) 0.073(2) Uani 0.70 1 d PU A 1
H3A H 0.5042 0.0793 0.4353 0.097 Uiso 0.70 1 calc PR A 1
H3B H 0.3970 0.1600 0.3353 0.097 Uiso 0.70 1 calc PR A 1
C4 C 0.4075(11) 0.0326(8) 0.2359(13) 0.084(3) Uani 0.70 1 d PU A 1
H4A H 0.3502 -0.0177 0.2528 0.112 Uiso 0.70 1 calc PR A 1
C5 C 0.3460(6) 0.0736(5) 0.1039(9) 0.0529(18) Uani 0.70 1 d PU A 1
H5A H 0.2521 0.0712 0.0432 0.070 Uiso 0.70 1 calc PR A 1
C6 C 0.4405(5) 0.1168(4) 0.0763(5) 0.0672(12) Uani 0.70 1 d PU A 1
H6A H 0.4247 0.1524 -0.0042 0.089 Uiso 0.70 1 calc PR A 1
C7 C 0.5465(7) -0.0153(4) 0.2406(6) 0.0756(18) Uani 0.70 1 d PU A 1
H7A H 0.5302 -0.0681 0.1716 0.101 Uiso 0.70 1 calc PR A 1
H7B H 0.6147 -0.0368 0.3324 0.101 Uiso 0.70 1 calc PR A 1
C1' C 0.5069(10) 0.1905(7) 0.2707(10) 0.047(2) Uani 0.30 1 d PU A 2
H1A' H 0.5275 0.2620 0.3012 0.062 Uiso 0.30 1 calc PR A 2
C2' C 0.6333(8) 0.1180(6) 0.3099(8) 0.0351(16) Uani 0.30 1 d PU A 2
H2A' H 0.6706 0.1245 0.2432 0.047 Uiso 0.30 1 calc PR A 2
C3' C 0.5682(11) 0.0075(9) 0.3012(14) 0.054(3) Uani 0.30 1 d PU A 2
H3A' H 0.5865 -0.0366 0.2393 0.072 Uiso 0.30 1 calc PR A 2
H3B' H 0.6069 -0.0240 0.3926 0.072 Uiso 0.30 1 calc PR A 2
C4' C 0.4124(18) 0.0242(13) 0.2449(18) 0.032(3) Uani 0.30 1 d PU A 2
H4A' H 0.3542 -0.0335 0.2435 0.042 Uiso 0.30 1 calc PR A 2
C5' C 0.380(2) 0.0804(17) 0.1071(18) 0.074(5) Uani 0.30 1 d PU A 2
H5A' H 0.3388 0.0477 0.0211 0.098 Uiso 0.30 1 calc PR A 2
C6' C 0.4135(10) 0.1734(8) 0.1200(10) 0.057(2) Uani 0.30 1 d PU A 2
H6A' H 0.3854 0.2220 0.0494 0.076 Uiso 0.30 1 calc PR A 2
C7' C 0.430(2) 0.1204(14) 0.345(3) 0.052(4) Uani 0.30 1 d PU A 2
H7A' H 0.3431 0.1490 0.3318 0.070 Uiso 0.30 1 calc PR A 2
H7B' H 0.4897 0.1062 0.4422 0.070 Uiso 0.30 1 calc PR A 2
H1 H 0.914(2) 0.3265(18) 0.776(3) 0.043(6) Uiso 1 1 d . . .
H2 H 0.693(3) 0.1827(19) 0.658(3) 0.053(7) Uiso 1 1 d . . .
H3 H 0.954(3) 0.0920(19) 0.833(3) 0.051(7) Uiso 1 1 d . . .
H4 H 1.169(3) 0.2232(19) 0.857(3) 0.048(7) Uiso 1 1 d . . .
H5 H 0.749(3) 0.352(2) 0.492(3) 0.056(7) Uiso 1 1 d . . .
H7 H 0.808(3) -0.004(2) 0.581(3) 0.066(8) Uiso 1 1 d . . .
H8 H 1.106(3) 0.021(2) 0.700(3) 0.068(8) Uiso 1 1 d . . .
H9 H 1.199(3) 0.1965(19) 0.597(3) 0.048(7) Uiso 1 1 d . . .
H10 H 1.049(2) 0.3799(17) 0.620(2) 0.035(6) Uiso 1 1 d . . .
H56 H 0.805(2) 0.2412(19) 0.435(3) 0.048(7) Uiso 1 1 d . . .
H67 H 0.814(3) 0.105(2) 0.466(3) 0.066(8) Uiso 1 1 d . . .
H89 H 1.038(3) 0.113(2) 0.548(3) 0.065(8) Uiso 1 1 d . . .
H910 H 1.021(2) 0.2580(18) 0.521(2) 0.044(6) Uiso 1 1 d . . .

loop_
_atom_site_aniso_label
_atom_site_aniso_U_11
_atom_site_aniso_U_22
_atom_site_aniso_U_33
_atom_site_aniso_U_23
_atom_site_aniso_U_13
_atom_site_aniso_U_12
B1 0.0464(14) 0.0263(12) 0.0232(11) -0.0008(8) 0.0187(10) 0.0012(9)
B2 0.0514(15) 0.0385(14) 0.0304(13) 0.0015(10) 0.0207(12) -0.0095(11)
B3 0.0627(16) 0.0260(12) 0.0234(12) 0.0011(9) 0.0232(11) 0.0002(10)
B4 0.0465(14) 0.0332(13) 0.0258(12) 0.0033(9) 0.0165(11) 0.0054(10)
B5 0.0404(13) 0.0354(13) 0.0288(13) 0.0057(9) 0.0154(10) -0.0009(10)
B6 0.0654(18) 0.0480(16) 0.0288(13) 0.0008(11) 0.0195(13) -0.0214(14)
B9 0.0540(16) 0.0434(15) 0.0377(14) 0.0045(11) 0.0281(13) 0.0094(11)
B7 0.090(2) 0.0283(13) 0.0309(14) -0.0044(10) 0.0319(14) -0.0143(13)
B8 0.083(2) 0.0294(14) 0.0413(15) 0.0040(11) 0.0375(15) 0.0127(13)
B10 0.0402(13) 0.0280(12) 0.0253(12) -0.0003(8) 0.0152(10) -0.0008(9)
C1 0.0421(18) 0.070(2) 0.0311(18) -0.0140(15) 0.0169(15) -0.0175(16)
C2 0.037(2) 0.0276(19) 0.0325(19) 0.0001(14) 0.0132(16) 0.0035(15)
C3 0.053(4) 0.129(6) 0.048(3) -0.014(3) 0.033(3) -0.034(4)
C4 0.078(5) 0.096(6) 0.075(6) -0.002(4) 0.033(5) -0.053(4)
C5 0.031(2) 0.048(3) 0.070(3) -0.005(2) 0.015(2) 0.002(2)
C6 0.067(3) 0.071(3) 0.047(2) 0.008(2) 0.012(2) -0.002(2)
C7 0.076(3) 0.040(3) 0.066(4) -0.006(2) -0.005(3) 0.019(2)
C1' 0.041(5) 0.034(4) 0.054(5) 0.008(4) 0.012(4) 0.005(3)
C2' 0.040(4) 0.031(4) 0.042(5) 0.005(3) 0.025(4) 0.004(3)
C3' 0.038(5) 0.034(5) 0.072(8) -0.017(5) 0.008(5) -0.003(3)
C4' 0.036(5) 0.033(5) 0.033(6) 0.018(4) 0.021(5) 0.016(4)
C5' 0.110(12) 0.088(8) 0.035(6) 0.014(5) 0.042(7) -0.048(8)
C6' 0.068(6) 0.052(5) 0.046(5) 0.004(4) 0.022(4) 0.016(4)
C7' 0.069(11) 0.056(6) 0.057(7) -0.009(5) 0.051(9) -0.017(6)

loop_
_atom_type_symbol
_atom_type_description
_atom_type_scat_dispersion_real
_atom_type_scat_dispersion_imag
_atom_type_scat_source
C C 0.0033 0.0016 'International Tables Vol C Tables 4.2.6.8 and 6.1.1.4'
H H 0.0000 0.0000 'International Tables Vol C Tables 4.2.6.8 and 6.1.1.4'
B B 0.0013 0.0007 'International Tables Vol C Tables 4.2.6.8 and 6.1.1.4'

loop_
_geom_angle_atom_site_label_1
_geom_angle_atom_site_label_2
_geom_angle_atom_site_label_3
_geom_angle
B10 B1 B5 69.48(14)
B10 B1 B2 118.86(17)
B5 B1 B2 61.07(13)
B10 B1 B3 108.43(16)
B5 B1 B3 107.99(16)
B2 B1 B3 60.30(14)
B10 B1 B4 60.98(13)
B5 B1 B4 118.00(17)
B2 B1 B4 114.86(17)
B3 B1 B4 60.24(14)
B10 B1 H1 113.2(13)
B5 B1 H1 113.5(13)
B2 B1 H1 117.9(12)
B3 B1 H1 128.8(13)
B4 B1 H1 118.7(13)
B6 B2 B1 111.94(18)
B6 B2 B7 62.46(16)
B1 B2 B7 105.99(19)
B6 B2 B3 112.8(2)
B1 B2 B3 59.85(13)
B7 B2 B3 58.98(15)
B6 B2 B5 61.21(14)
B1 B2 B5 58.87(13)
B7 B2 B5 104.91(18)
B3 B2 B5 105.93(17)
B6 B2 H2 118.6(14)
B1 B2 H2 120.9(14)
B7 B2 H2 123.0(13)
B3 B2 H2 119.3(13)
B5 B2 H2 125.7(13)
B8 B3 B7 68.91(17)
B8 B3 B1 106.90(17)
B7 B3 B1 107.02(17)
B8 B3 B4 61.08(15)
B7 B3 B4 118.09(17)
B1 B3 B4 59.93(13)
B8 B3 B2 116.74(18)
B7 B3 B2 60.31(16)
B1 B3 B2 59.85(13)
B4 B3 B2 114.18(16)
B8 B3 H3 115.3(13)
B7 B3 H3 115.7(14)
B1 B3 H3 127.8(13)
B4 B3 H3 117.2(14)
B2 B3 H3 119.2(13)
B9 B4 B1 110.22(17)
B9 B4 B3 111.03(18)
B1 B4 B3 59.84(13)
B9 B4 B10 60.93(14)
B1 B4 B10 58.75(13)
B3 B4 B10 106.36(17)
B9 B4 B8 61.32(15)
B1 B4 B8 104.80(18)
B3 B4 B8 58.44(15)
B10 B4 B8 104.69(17)
B9 B4 H4 121.2(13)
B1 B4 H4 119.8(13)
B3 B4 H4 119.5(13)
B10 B4 H4 124.0(13)
B8 B4 H4 125.6(13)
B1 B5 B2 60.06(13)
B1 B5 B6 110.02(17)
B2 B5 B6 57.78(14)
B1 B5 B10 55.16(12)
B2 B5 B10 106.30(16)
B6 B5 B10 119.44(19)
B1 B5 H5 124.5(15)
B2 B5 H5 128.0(14)
B6 B5 H5 117.6(15)
B10 B5 H5 115.8(14)
B1 B5 H56 128.4(12)
B2 B5 H56 102.0(12)
B6 B5 H56 47.7(12)
B10 B5 H56 92.6(11)
H5 B5 H56 105.0(19)
C2' B6 C2 31.3(3)
C2' B6 B2 148.5(3)
C2 B6 B2 127.8(3)
C2' B6 B5 141.8(3)
C2 B6 B5 120.9(3)
B2 B6 B5 61.01(14)
C2' B6 B7 113.9(4)
C2 B6 B7 133.3(2)
B2 B6 B7 59.90(15)
B5 B6 B7 102.97(18)
C2' B6 H56 110.1(11)
C2 B6 H56 110.0(11)
B2 B6 H56 99.7(11)
B5 B6 H56 41.8(11)
B7 B6 H56 113.5(11)
C2' B6 H67 89.6(15)
C2 B6 H67 120.5(15)
B2 B6 H67 98.8(15)
B5 B6 H67 112.9(14)
B7 B6 H67 42.1(14)
H56 B6 H67 93.3(17)
B4 B9 B10 61.24(13)
B4 B9 B8 61.13(15)
B10 B9 B8 104.78(18)
B4 B9 H9 131.0(14)
B10 B9 H9 127.8(13)
B8 B9 H9 125.7(13)
B4 B9 H89 104.1(13)
B10 B9 H89 117.6(12)
B8 B9 H89 45.4(13)
H9 B9 H89 107.7(18)
B4 B9 H910 104.4(11)
B10 B9 H910 45.4(11)
B8 B9 H910 118.3(11)
H9 B9 H910 108.7(17)
H89 B9 H910 95.3(16)
B3 B7 B2 60.71(15)
B3 B7 B6 110.13(18)
B2 B7 B6 57.64(15)
B3 B7 B8 55.38(14)
B2 B7 B8 106.16(17)
B6 B7 B8 117.41(18)
B3 B7 H7 119.9(16)
B2 B7 H7 128.1(16)
B6 B7 H7 122.4(16)
B8 B7 H7 113.7(16)
B3 B7 H67 126.0(14)
B2 B7 H67 93.3(14)
B6 B7 H67 38.5(14)
B8 B7 H67 96.0(13)
H7 B7 H67 113(2)
B3 B8 B4 60.48(14)
B3 B8 B9 109.56(17)
B4 B8 B9 57.55(14)
B3 B8 B7 55.71(15)
B4 B8 B7 106.86(18)
B9 B8 B7 117.86(19)
B3 B8 H8 123.3(16)
B4 B8 H8 124.7(16)
B9 B8 H8 117.7(15)
B7 B8 H8 118.1(15)
B3 B8 H89 129.7(12)
B4 B8 H89 102.0(13)
B9 B8 H89 46.9(13)
B7 B8 H89 93.1(13)
H8 B8 H89 106(2)
B1 B10 B9 108.89(16)
B1 B10 B4 60.27(13)
B9 B10 B4 57.83(13)
B1 B10 B5 55.36(12)
B9 B10 B5 115.82(17)
B4 B10 B5 106.02(15)
B1 B10 H10 124.8(11)
B9 B10 H10 119.5(11)
B4 B10 H10 128.3(12)
B5 B10 H10 116.6(12)
B1 B10 H910 128.9(11)
B9 B10 H910 45.6(11)
B4 B10 H910 101.3(11)
B5 B10 H910 92.8(11)
H10 B10 H910 104.4(16)
C6 C1 C2 108.0(4)
C6 C1 C7 100.0(3)
C2 C1 C7 98.9(3)
C3 C2 C1 101.6(5)
C3 C2 B6 117.6(5)
C1 C2 B6 113.3(3)
C4 C3 C2 105.6(7)
C5 C4 C3 112.8(9)
C5 C4 C7 100.7(8)
C3 C4 C7 100.4(7)
C6 C5 C4 109.8(6)
C5 C6 C1 107.1(5)
C4 C7 C1 86.3(5)
C6' C1' C2' 106.3(7)
C6' C1' C7' 101.5(12)
C2' C1' C7' 96.4(9)
B6 C2' C1' 98.9(6)
B6 C2' C3' 120.7(7)
C1' C2' C3' 102.6(7)
C4' C3' C2' 106.2(10)
C5' C4' C3' 99.9(14)
C5' C4' C7' 100.3(15)
C3' C4' C7' 94.1(14)
C6' C5' C4' 115.1(16)
C5' C6' C1' 106.6(11)
C1' C7' C4' 92.3(12)

loop_
_geom_bond_atom_site_label_1
_geom_bond_atom_site_label_2
_geom_bond_distance
B1 B10 1.746(3)
B1 B5 1.751(3)
B1 B2 1.772(3)
B1 B3 1.772(3)
B1 B4 1.774(3)
B1 H1 1.08(2)
B2 B6 1.731(4)
B2 B7 1.773(4)
B2 B3 1.780(4)
B2 B5 1.790(3)
B2 H2 1.10(3)
B3 B8 1.743(4)
B3 B7 1.749(4)
B3 B4 1.780(4)
B3 H3 1.08(3)
B4 B9 1.725(3)
B4 B10 1.786(3)
B4 B8 1.790(4)
B4 H4 1.09(3)
B5 B6 1.794(4)
B5 B10 1.993(3)
B5 H5 1.05(3)
B5 H56 1.20(2)
B6 C2' 1.556(8)
B6 C2 1.631(5)
B6 B7 1.817(4)
B6 H56 1.33(2)
B6 H67 1.15(3)
B9 B10 1.781(3)
B9 B8 1.793(4)
B9 H9 1.07(3)
B9 H89 1.31(3)
B9 H910 1.27(2)
B7 B8 1.976(5)
B7 H7 1.05(3)
B7 H67 1.24(3)
B8 H8 1.08(3)
B8 H89 1.28(3)
B10 H10 1.08(2)
B10 H910 1.27(2)
C1 C6 1.452(5)
C1 C2 1.562(5)
C1 C7 1.628(8)
C2 C3 1.510(8)
C3 C4 1.453(15)
C4 C5 1.376(13)
C4 C7 1.619(12)
C5 C6 1.324(8)
C1' C6' 1.490(14)
C1' C2' 1.563(12)
C1' C7' 1.669(19)
C2' C3' 1.591(14)
C3' C4' 1.535(18)
C4' C5' 1.55(2)
C4' C7' 1.61(3)
C5' C6' 1.26(2)
